data_1530008
loop_
_publ_author_name
'Gorbunova, Yu.E.'
'Ilyukhin, V.V.'
'Lavrov, A.V.'
'Kuznetsova, V.G.'
'Linde, S.A.'

_publ_section_title
;
 Structure of the rhombic modification of the zirconium polyphosphate Zr
 (P O3)4-II
;
_journal_name_full 'Doklady Akademii Nauk SSSR'
_journal_page_first 628
_journal_page_last 631
_journal_volume 234
_journal_year 1977
_chemical_formula_sum 'O12 P4 Zr'
_chemical_name_systematic 'Zr (P O3)4'
_space_group_IT_number 29
_symmetry_space_group_name_Hall 'P 2c -2ac'
_symmetry_space_group_name_H-M 'P c a 21'
_cell_angle_alpha 90
_cell_angle_beta 90
_cell_angle_gamma 90
_cell_formula_units_Z 8
_cell_length_a 20.504
_cell_length_b 9.758
_cell_length_c 8.49
_cell_volume 1698.662
_citation_journal_id_ASTM DANKAS
_cod_data_source_file Gorbunova_DANKAS_1977_118.cif
_cod_data_source_block O12P4Zr1
_cod_original_formula_sum 'O12 P4 Zr1'
_cod_database_code 1530008

loop_
_symmetry_equiv_pos_as_xyz
x,y,z
-x,-y,z+1/2
-x+1/2,y,z+1/2
x+1/2,-y,z

loop_
_atom_site_label
_atom_site_type_symbol
_atom_site_fract_x
_atom_site_fract_y
_atom_site_fract_z
_atom_site_occupancy
_atom_site_U_iso_or_equiv
P8 P+5 0.1653 0.7684 0.2371 1 0.0
O22 O-2 0.37 0.2315 0.0313 1 0.0
O3 O-2 0.2013 0.1142 0.1264 1 0.0
O18 O-2 0.3595 0.644 0.3122 1 0.0
O17 O-2 0.3802 0.8295 0.1121 1 0.0
O7 O-2 0.4638 0.4898 0.3937 1 0.0
O14 O-2 0.2011 0.6697 0.3647 1 0.0
O11 O-2 0.4396 0.0587 0.2252 1 0.0
O19 O-2 0.1145 0.8578 0.3127 1 0.0
O8 O-2 0.1029 0.0249 0.9993 1 0.0
O21 O-2 0.3503 0.3739 0.2783 1 0.0
O10 O-2 0.0144 0.9828 0.4571 1 0.0
O1 O-2 0.3073 0.0348 0.2071 1 0.0
O12 O-2 0.093 0.1204 0.2774 1 0.0
O13 O-2 0.1478 0.4871 0.5062 1 0.0
O9 O-2 0.4451 0.8347 0.3628 1 0.0
O2 O-2 0.2128 0.0235 0.4008 1 0.0
P2 P+5 0.9894 0.4946 0.2289 1 0.0
O20 O-2 0.1445 0.6831 0.1029 1 0.0
P7 P+5 0.4072 0.7397 0.2374 1 0.0
O6 O-2 0.4662 0.6491 0.1645 1 0.0
O24 O-2 0.0567 0.5035 0.1987 1 0.0
O4 O-2 0.2239 0.8661 0.1731 1 0.0
O23 O-2 0.1125 0.2789 0.0461 1 0.0
O16 O-2 0.2648 0.4811 0.4602 1 0.0
P5 P+5 0.3782 0.3651 0.1151 1 0.0
P6 P+5 0.2029 0.51 0.3808 1 0.0
P3 P+5 0.4525 0.9947 0.3781 1 0.0
Zr2 Zr+4 0.3838 0.0185 0.0007 1 0.0
Zr1 Zr+4 0.1333 0.4868 0.001 1 0.0
O15 O-2 0.1878 0.4449 0.232 1 0.0
O5 O-2 0.4551 0.4004 0.12 1 0.0
P4 P+5 0.1234 0.1422 0.1182 1 0.0
P1 P+5 0.2403 0.0132 0.2355 1 0.0
